data_7016411
loop_
_publ_author_name
'Yang, En-Cui'
'Liu, Zhong-Yi'
'Liu, Tian-Yu'
'Li, Li-Ly'
'Zhao, Xiao-Jun'

_publ_section_title
;
 Co-ligand-directed structural and magnetic diversities in an
 anisotropic Co(II)-triazolate system.
;
_journal_issue 32
_journal_name_full 'Dalton transactions (Cambridge, England : 2003)'
_journal_page_first 8132
_journal_page_last 8139
_journal_paper_doi 10.1039/c1dt10394f
_journal_volume 40
_journal_year 2011
_chemical_absolute_configuration ad
_chemical_formula_sum 'C11 H11 Co N5 O7'
_chemical_formula_weight 384.18
_chemical_name_systematic
;
?
;
_space_group_IT_number 96
_symmetry_cell_setting tetragonal
_symmetry_space_group_name_Hall 'P 4nw 2abw'
_symmetry_space_group_name_H-M 'P 43 21 2'
_atom_sites_solution_hydrogens geom
_atom_sites_solution_primary direct
_atom_sites_solution_secondary difmap
_audit_creation_method SHELXL-97
_cell_angle_alpha 90.00
_cell_angle_beta 90.00
_cell_angle_gamma 90.00
_cell_formula_units_Z 8
_cell_length_a 9.8163(4)
_cell_length_b 9.8163(4)
_cell_length_c 28.0099(15)
_cell_measurement_reflns_used 9880
_cell_measurement_temperature 173(2)
_cell_measurement_theta_max 28.30
_cell_measurement_theta_min 2.20
_cell_volume 2699.0(2)
_computing_cell_refinement 'Bruker SAINT'
_computing_data_collection 'Bruker APEX2'
_computing_data_reduction 'Bruker SAINT'
_computing_molecular_graphics 'Bruker SHELXTL'
_computing_publication_material 'Bruker SHELXTL'
_computing_structure_refinement 'SHELXL-97 (Sheldrick, 1997)'
_computing_structure_solution 'SHELXS-97 (Sheldrick, 1990)'
_diffrn_ambient_temperature 173(2)
_diffrn_measured_fraction_theta_full 1.000
_diffrn_measured_fraction_theta_max 1.000
_diffrn_measurement_device_type 'Bruker APEX-II CCD'
_diffrn_measurement_method '\f and \w scans'
_diffrn_radiation_monochromator graphite
_diffrn_radiation_source 'fine-focus sealed tube'
_diffrn_radiation_type MoK\a
_diffrn_radiation_wavelength 0.71073
_diffrn_reflns_av_R_equivalents 0.0254
_diffrn_reflns_av_sigmaI/netI 0.0180
_diffrn_reflns_limit_h_max 11
_diffrn_reflns_limit_h_min -11
_diffrn_reflns_limit_k_max 5
_diffrn_reflns_limit_k_min -11
_diffrn_reflns_limit_l_max 32
_diffrn_reflns_limit_l_min -33
_diffrn_reflns_number 13810
_diffrn_reflns_theta_full 25.00
_diffrn_reflns_theta_max 25.00
_diffrn_reflns_theta_min 2.20
_diffrn_standards_number 0
_exptl_absorpt_coefficient_mu 1.325
_exptl_absorpt_correction_T_max 0.8363
_exptl_absorpt_correction_T_min 0.7593
_exptl_absorpt_correction_type multi-scan
_exptl_absorpt_process_details sadabs
_exptl_crystal_colour blue
_exptl_crystal_density_diffrn 1.891
_exptl_crystal_density_meas ?
_exptl_crystal_density_method 'not measured'
_exptl_crystal_description block
_exptl_crystal_F_000 1560
_exptl_crystal_size_max 0.22
_exptl_crystal_size_mid 0.15
_exptl_crystal_size_min 0.14
_refine_diff_density_max 0.288
_refine_diff_density_min -0.208
_refine_diff_density_rms 0.047
_refine_ls_abs_structure_details 'Flack H D (1983), Acta Cryst. A39, 876-881'
_refine_ls_abs_structure_Flack 0.000(12)
_refine_ls_extinction_method none
_refine_ls_goodness_of_fit_ref 1.005
_refine_ls_hydrogen_treatment constr
_refine_ls_matrix_type full
_refine_ls_number_parameters 220
_refine_ls_number_reflns 2386
_refine_ls_number_restraints 0
_refine_ls_restrained_S_all 1.005
_refine_ls_R_factor_all 0.0192
_refine_ls_R_factor_gt 0.0186
_refine_ls_shift/su_max 0.001
_refine_ls_shift/su_mean 0.000
_refine_ls_structure_factor_coef Fsqd
_refine_ls_weighting_details 'calc w=1/[\s^2^(Fo^2^)+(0.0199P)^2^+2.4251P] where P=(Fo^2^+2Fc^2^)/3'
_refine_ls_weighting_scheme calc
_refine_ls_wR_factor_gt 0.0477
_refine_ls_wR_factor_ref 0.0479
_reflns_number_gt 2341
_reflns_number_total 2386
_reflns_threshold_expression >2sigma(I)
_cod_data_source_file c1dt10394f.txt
_cod_data_source_block n100422b
_cod_depositor_comments
;
The following automatic conversions were performed:

'_symmetry_cell_setting' value 'Tetragonal' changed to 'tetragonal'
according to /home/saulius/struct/CIF-dictionaries/cif_core.dic
dictionary named 'cif_core.dic' version 2.4.1 from 2010-06-29.

Automatic conversion script
Id: cif_fix_values 1715 2011-07-08 13:25:40Z adriana 

The following automatic conversions were performed:

'_exptl_crystal_density_meas' value 'none' was changed to '?' - the
value is perceived as not measured.

Automatic conversion script
Id: cif_fix_values 3008 2015-01-20 13:52:24Z robertas 
;
_cod_original_sg_symbol_H-M P4(3)2(1)2
_cod_database_code 7016411

loop_
_symmetry_equiv_pos_as_xyz
'x, y, z'
'-x, -y, z+1/2'
'-y+1/2, x+1/2, z+3/4'
'y+1/2, -x+1/2, z+1/4'
'-x+1/2, y+1/2, -z+3/4'
'x+1/2, -y+1/2, -z+1/4'
'y, x, -z'
'-y, -x, -z+1/2'

loop_
_atom_site_label
_atom_site_type_symbol
_atom_site_fract_x
_atom_site_fract_y
_atom_site_fract_z
_atom_site_U_iso_or_equiv
_atom_site_adp_type
_atom_site_occupancy
_atom_site_symmetry_multiplicity
_atom_site_calc_flag
_atom_site_refinement_flags
Co1 Co 0.59400(3) -0.06577(3) 0.115200(9) 0.00955(8) Uani 1 1 d .
O1 O 0.52050(15) 0.03331(14) 0.17200(5) 0.0144(3) Uani 1 1 d .
O2 O 0.68572(18) 0.04929(19) 0.22673(6) 0.0334(5) Uani 1 1 d .
O3 O 0.63196(17) 0.33109(17) 0.36398(6) 0.0265(4) Uani 1 1 d .
H3 H 0.6581 0.3653 0.3899 0.040 Uiso 1 1 calc R
O4 O 0.48216(17) 0.50331(16) 0.36657(5) 0.0218(3) Uani 1 1 d .
O5 O 0.19966(15) 0.57869(16) 0.21710(6) 0.0214(3) Uani 1 1 d .
O6 O 0.17027(15) 0.40544(16) 0.16842(5) 0.0191(3) Uani 1 1 d .
O7 O 0.53422(17) 0.36918(17) 0.04816(6) 0.0244(4) Uani 1 1 d .
H7A H 0.4997 0.3043 0.0321 0.102(17) Uiso 1 1 d R
H7B H 0.4816 0.4113 0.0673 0.121(19) Uiso 1 1 d R
N1 N 0.24474(16) -0.31383(17) 0.11069(6) 0.0113(3) Uani 1 1 d .
N2 N 0.30455(17) -0.34378(17) 0.06685(6) 0.0112(3) Uani 1 1 d .
H2' H 0.2749 -0.4054 0.0465 0.013 Uiso 1 1 calc R
N3 N 0.42878(17) -0.18138(16) 0.09840(6) 0.0097(3) Uani 1 1 d .
N4 N 0.49464(18) -0.27230(19) 0.02236(6) 0.0154(4) Uani 1 1 d .
H4A H 0.4783 -0.3317 -0.0005 0.019 Uiso 1 1 calc R
H4B H 0.5651 -0.2172 0.0202 0.019 Uiso 1 1 calc R
N5 N 0.30113(19) -0.15628(19) 0.17069(6) 0.0163(4) Uani 1 1 d .
H5A H 0.2312 -0.1814 0.1883 0.020 Uiso 1 1 calc R
H5B H 0.3563 -0.0919 0.1809 0.020 Uiso 1 1 calc R
C1 C 0.4981(2) 0.1987(2) 0.23283(7) 0.0126(4) Uani 1 1 d .
C2 C 0.5425(2) 0.2431(2) 0.27749(7) 0.0131(4) Uani 1 1 d .
H2 H 0.6156 0.1976 0.2930 0.016 Uiso 1 1 calc R
C3 C 0.4803(2) 0.3536(2) 0.29937(7) 0.0127(4) Uani 1 1 d .
C4 C 0.37551(19) 0.4228(2) 0.27625(7) 0.0131(4) Uani 1 1 d .
H4 H 0.3348 0.5002 0.2908 0.016 Uiso 1 1 calc R
C5 C 0.3305(2) 0.3781(2) 0.23180(7) 0.0123(4) Uani 1 1 d .
C6 C 0.3909(2) 0.2651(2) 0.21027(7) 0.0121(4) Uani 1 1 d .
H6 H 0.3588 0.2335 0.1802 0.015 Uiso 1 1 calc R
C7 C 0.5745(2) 0.0849(2) 0.20914(7) 0.0158(4) Uani 1 1 d .
C8 C 0.5311(2) 0.4033(3) 0.34673(7) 0.0198(5) Uani 1 1 d .
C9 C 0.2258(2) 0.4593(2) 0.20495(8) 0.0147(4) Uani 1 1 d .
C10 C 0.4124(2) -0.26576(19) 0.06037(7) 0.0107(4) Uani 1 1 d .
C11 C 0.3238(2) -0.21644(19) 0.12809(7) 0.0108(4) Uani 1 1 d .

loop_
_atom_site_aniso_label
_atom_site_aniso_U_11
_atom_site_aniso_U_22
_atom_site_aniso_U_33
_atom_site_aniso_U_23
_atom_site_aniso_U_13
_atom_site_aniso_U_12
Co1 0.00895(14) 0.00952(14) 0.01019(13) -0.00089(10) -0.00018(11) -0.00016(10)
O1 0.0149(8) 0.0143(8) 0.0140(7) -0.0055(6) 0.0008(6) -0.0008(6)
O2 0.0326(10) 0.0368(11) 0.0310(9) -0.0214(8) -0.0164(8) 0.0239(8)
O3 0.0331(10) 0.0308(9) 0.0156(8) -0.0084(7) -0.0087(7) 0.0080(8)
O4 0.0289(9) 0.0218(8) 0.0147(7) -0.0083(7) 0.0014(7) 0.0023(6)
O5 0.0200(8) 0.0163(8) 0.0277(8) 0.0017(7) 0.0032(7) 0.0079(7)
O6 0.0169(8) 0.0177(8) 0.0226(8) 0.0039(7) -0.0062(6) 0.0019(7)
O7 0.0286(9) 0.0270(9) 0.0176(8) -0.0065(7) 0.0015(7) -0.0053(7)
N1 0.0099(8) 0.0146(8) 0.0094(8) -0.0008(7) 0.0015(7) -0.0009(7)
N2 0.0134(9) 0.0122(9) 0.0079(8) -0.0027(7) 0.0005(7) -0.0027(7)
N3 0.0076(8) 0.0099(8) 0.0118(8) -0.0002(6) 0.0006(7) -0.0001(7)
N4 0.0147(9) 0.0185(9) 0.0131(8) -0.0060(8) 0.0037(7) -0.0072(8)
N5 0.0154(9) 0.0192(10) 0.0144(9) -0.0083(8) 0.0045(7) -0.0081(7)
C1 0.0146(11) 0.0097(10) 0.0134(9) -0.0011(8) 0.0022(8) 0.0001(8)
C2 0.0121(10) 0.0131(10) 0.0143(10) 0.0026(8) 0.0001(8) 0.0011(8)
C3 0.0137(10) 0.0140(10) 0.0104(9) -0.0006(8) 0.0038(8) -0.0022(8)
C4 0.0129(10) 0.0109(10) 0.0154(10) -0.0003(8) 0.0059(8) 0.0001(8)
C5 0.0103(10) 0.0116(10) 0.0150(10) 0.0027(8) 0.0025(8) -0.0001(8)
C6 0.0124(10) 0.0127(10) 0.0112(9) -0.0013(8) 0.0004(8) -0.0040(8)
C7 0.0184(11) 0.0127(10) 0.0163(10) -0.0006(8) 0.0003(9) 0.0031(8)
C8 0.0205(11) 0.0273(13) 0.0116(10) 0.0005(9) 0.0039(9) -0.0084(9)
C9 0.0099(10) 0.0152(11) 0.0192(11) 0.0027(9) 0.0038(9) 0.0009(8)
C10 0.0111(10) 0.0094(9) 0.0117(9) 0.0012(8) -0.0032(8) 0.0009(8)
C11 0.0101(10) 0.0112(10) 0.0110(10) 0.0004(8) -0.0017(8) 0.0018(7)

loop_
_atom_type_symbol
_atom_type_description
_atom_type_scat_dispersion_real
_atom_type_scat_dispersion_imag
_atom_type_scat_source
C C 0.0033 0.0016 'International Tables Vol C Tables 4.2.6.8 and 6.1.1.4'
H H 0.0000 0.0000 'International Tables Vol C Tables 4.2.6.8 and 6.1.1.4'
N N 0.0061 0.0033 'International Tables Vol C Tables 4.2.6.8 and 6.1.1.4'
O O 0.0106 0.0060 'International Tables Vol C Tables 4.2.6.8 and 6.1.1.4'
Co Co 0.3494 0.9721 'International Tables Vol C Tables 4.2.6.8 and 6.1.1.4'

loop_
_geom_angle_atom_site_label_1
_geom_angle_atom_site_label_2
_geom_angle_atom_site_label_3
_geom_angle
_geom_angle_site_symmetry_1
_geom_angle_site_symmetry_3
O6 Co1 O1 97.37(6) 6 .
O6 Co1 N1 110.40(6) 6 6_545
O1 Co1 N1 106.51(6) . 6_545
O6 Co1 N3 129.38(7) 6 .
O1 Co1 N3 99.65(6) . .
N1 Co1 N3 109.66(7) 6_545 .
C7 O1 Co1 133.92(14) . .
C8 O3 H3 109.5 . .
C9 O6 Co1 102.33(13) . 6_455
H7A O7 H7B 117.0 . .
C11 N1 N2 103.30(15) . .
C11 N1 Co1 137.05(14) . 6_445
N2 N1 Co1 118.85(12) . 6_445
C10 N2 N1 109.69(16) . .
C10 N2 H2' 125.2 . .
N1 N2 H2' 125.2 . .
C10 N3 C11 103.51(16) . .
C10 N3 Co1 128.01(13) . .
C11 N3 Co1 126.89(13) . .
C10 N4 H4A 120.0 . .
C10 N4 H4B 120.0 . .
H4A N4 H4B 120.0 . .
C11 N5 H5A 120.0 . .
C11 N5 H5B 120.0 . .
H5A N5 H5B 120.0 . .
C6 C1 C2 119.86(19) . .
C6 C1 C7 121.76(18) . .
C2 C1 C7 118.26(19) . .
C3 C2 C1 120.20(19) . .
C3 C2 H2 119.9 . .
C1 C2 H2 119.9 . .
C2 C3 C4 120.06(18) . .
C2 C3 C8 119.93(19) . .
C4 C3 C8 119.9(2) . .
C3 C4 C5 119.8(2) . .
C3 C4 H4 120.1 . .
C5 C4 H4 120.1 . .
C4 C5 C6 120.16(19) . .
C4 C5 C9 119.85(19) . .
C6 C5 C9 119.74(18) . .
C1 C6 C5 119.86(18) . .
C1 C6 H6 120.1 . .
C5 C6 H6 120.1 . .
O2 C7 O1 125.16(19) . .
O2 C7 C1 118.11(18) . .
O1 C7 C1 116.72(18) . .
O4 C8 O3 124.2(2) . .
O4 C8 C3 122.1(2) . .
O3 C8 C3 113.7(2) . .
O5 C9 O6 121.4(2) . .
O5 C9 C5 120.18(19) . .
O6 C9 C5 118.32(18) . .
N2 C10 N4 124.47(18) . .
N2 C10 N3 109.96(17) . .
N4 C10 N3 125.55(18) . .
N1 C11 N5 123.01(18) . .
N1 C11 N3 113.54(17) . .
N5 C11 N3 123.44(18) . .

loop_
_geom_bond_atom_site_label_1
_geom_bond_atom_site_label_2
_geom_bond_distance
_geom_bond_site_symmetry_2
Co1 O6 1.9810(15) 6
Co1 O1 1.9993(14) .
Co1 N1 2.0106(16) 6_545
Co1 N3 2.0346(17) .
O1 C7 1.273(2) .
O2 C7 1.248(3) .
O3 C8 1.310(3) .
O3 H3 0.8400 .
O4 C8 1.226(3) .
O5 C9 1.247(3) .
O6 C9 1.274(3) .
O6 Co1 1.9810(15) 6_455
O7 H7A 0.8508 .
O7 H7B 0.8509 .
N1 C11 1.324(3) .
N1 N2 1.392(2) .
N1 Co1 2.0106(16) 6_445
N2 C10 1.319(3) .
N2 H2' 0.8800 .
N3 C10 1.359(2) .
N3 C11 1.368(3) .
N4 C10 1.338(3) .
N4 H4A 0.8800 .
N4 H4B 0.8800 .
N5 C11 1.350(2) .
N5 H5A 0.8800 .
N5 H5B 0.8800 .
C1 C6 1.390(3) .
C1 C2 1.395(3) .
C1 C7 1.500(3) .
C2 C3 1.388(3) .
C2 H2 0.9500 .
C3 C4 1.392(3) .
C3 C8 1.499(3) .
C4 C5 1.392(3) .
C4 H4 0.9500 .
C5 C6 1.395(3) .
C5 C9 1.503(3) .
C6 H6 0.9500 .

loop_
_geom_torsion_atom_site_label_1
_geom_torsion_atom_site_label_2
_geom_torsion_atom_site_label_3
_geom_torsion_atom_site_label_4
_geom_torsion
_geom_torsion_site_symmetry_1
O6 Co1 O1 C7 -75.91(19) 6
N1 Co1 O1 C7 38.0(2) 6_545
N3 Co1 O1 C7 151.96(19) .
C11 N1 N2 C10 0.0(2) .
Co1 N1 N2 C10 -171.43(13) 6_445
O6 Co1 N3 C10 67.38(18) 6
O1 Co1 N3 C10 175.31(16) .
N1 Co1 N3 C10 -73.17(17) 6_545
O6 Co1 N3 C11 -129.42(15) 6
O1 Co1 N3 C11 -21.49(16) .
N1 Co1 N3 C11 90.04(16) 6_545
C6 C1 C2 C3 -0.2(3) .
C7 C1 C2 C3 175.98(18) .
C1 C2 C3 C4 -1.6(3) .
C1 C2 C3 C8 -178.24(19) .
C2 C3 C4 C5 2.0(3) .
C8 C3 C4 C5 178.62(18) .
C3 C4 C5 C6 -0.5(3) .
C3 C4 C5 C9 -174.85(18) .
C2 C1 C6 C5 1.7(3) .
C7 C1 C6 C5 -174.34(19) .
C4 C5 C6 C1 -1.4(3) .
C9 C5 C6 C1 172.97(18) .
Co1 O1 C7 O2 -24.2(3) .
Co1 O1 C7 C1 154.90(14) .
C6 C1 C7 O2 165.3(2) .
C2 C1 C7 O2 -10.8(3) .
C6 C1 C7 O1 -13.8(3) .
C2 C1 C7 O1 170.03(18) .
C2 C3 C8 O4 177.5(2) .
C4 C3 C8 O4 0.9(3) .
C2 C3 C8 O3 -1.8(3) .
C4 C3 C8 O3 -178.41(19) .
Co1 O6 C9 O5 14.8(2) 6_455
Co1 O6 C9 C5 -161.73(15) 6_455
C4 C5 C9 O5 14.7(3) .
C6 C5 C9 O5 -159.6(2) .
C4 C5 C9 O6 -168.65(18) .
C6 C5 C9 O6 17.0(3) .
N1 N2 C10 N4 177.92(18) .
N1 N2 C10 N3 -0.5(2) .
C11 N3 C10 N2 0.7(2) .
Co1 N3 C10 N2 166.98(13) .
C11 N3 C10 N4 -177.64(19) .
Co1 N3 C10 N4 -11.4(3) .
N2 N1 C11 N5 179.47(18) .
Co1 N1 C11 N5 -11.6(3) 6_445
N2 N1 C11 N3 0.5(2) .
Co1 N1 C11 N3 169.44(14) 6_445
C10 N3 C11 N1 -0.8(2) .
Co1 N3 C11 N1 -167.24(13) .
C10 N3 C11 N5 -179.74(18) .
Co1 N3 C11 N5 13.8(3) .
